data_7028677
loop_
_publ_author_name
'Biesiada, M.'
'Kourkoumelis, N.'
'Kubicki, M.'
'Owczarzak, A. M.'
'Balas, V.'
'Hadjikakou, S. K.'

_publ_section_title
;
 Fundamental chemistry of iodine. The reaction of di-iodine towards
 thiourea and its methyl-derivative: formation of aminothiazoles and
 aminothiadiazoles through dicationic disulfides.
;
_journal_issue 12
_journal_name_full 'Dalton transactions (Cambridge, England : 2003)'
_journal_page_first 4790
_journal_page_last 4806
_journal_paper_doi 10.1039/c3dt53302f
_journal_volume 43
_journal_year 2014
_chemical_formula_sum 'C2 H10 I2 N4 O S2'
_chemical_formula_weight 424.06
_chemical_name_systematic
;
 ?
;
_space_group_IT_number 56
_symmetry_cell_setting orthorhombic
_symmetry_space_group_name_Hall '-P 2ab 2ac'
_symmetry_space_group_name_H-M 'P c c n'
_atom_sites_solution_hydrogens geom
_atom_sites_solution_primary direct
_atom_sites_solution_secondary difmap
_audit_creation_method SHELXL-97
_cell_angle_alpha 90.00
_cell_angle_beta 90.00
_cell_angle_gamma 90.00
_cell_formula_units_Z 4
_cell_length_a 16.3810(5)
_cell_length_b 5.10600(10)
_cell_length_c 13.3220(4)
_cell_measurement_reflns_used 2060
_cell_measurement_temperature 120.00(10)
_cell_measurement_theta_max 75.3060
_cell_measurement_theta_min 5.3880
_cell_volume 1114.27(5)
_computing_cell_refinement
;
CrysAlisPro, Agilent Technologies,
Version 1.171.36.24 (release 03-12-2012 CrysAlis171 .NET)
(compiled Dec  3 2012,18:21:49)
;
_computing_data_collection
;
CrysAlisPro, Agilent Technologies,
Version 1.171.36.24 (release 03-12-2012 CrysAlis171 .NET)
(compiled Dec  3 2012,18:21:49)
;
_computing_data_reduction
;
CrysAlisPro, Agilent Technologies,
Version 1.171.36.24 (release 03-12-2012 CrysAlis171 .NET)
(compiled Dec  3 2012,18:21:49)
;
_computing_structure_refinement 'SHELXL-97 (Sheldrick, 1997)'
_diffrn_ambient_temperature 120.00(10)
_diffrn_detector_area_resol_mean 10.5357
_diffrn_measured_fraction_theta_full 0.969
_diffrn_measured_fraction_theta_max 0.969
_diffrn_measurement_device_type 'SuperNova, Single source at offset), Atlas'
_diffrn_measurement_method '\w scans'
_diffrn_radiation_monochromator mirror
_diffrn_radiation_source 'SuperNova (Cu) X-ray Source'
_diffrn_radiation_type 'Cu K\a'
_diffrn_radiation_wavelength 1.5418
_diffrn_reflns_av_R_equivalents 0.0180
_diffrn_reflns_av_sigmaI/netI 0.0194
_diffrn_reflns_limit_h_max 20
_diffrn_reflns_limit_h_min -19
_diffrn_reflns_limit_k_max 2
_diffrn_reflns_limit_k_min -6
_diffrn_reflns_limit_l_max 16
_diffrn_reflns_limit_l_min -16
_diffrn_reflns_number 2598
_diffrn_reflns_theta_full 75.46
_diffrn_reflns_theta_max 75.46
_diffrn_reflns_theta_min 5.40
_exptl_absorpt_coefficient_mu 47.573
_exptl_absorpt_correction_T_max 1.00000
_exptl_absorpt_correction_T_min 0.62663
_exptl_absorpt_correction_type multi-scan
_exptl_absorpt_process_details
;
CrysAlisPro, Agilent Technologies,
Version 1.171.36.24 (release 03-12-2012 CrysAlis171 .NET)
(compiled Dec  3 2012,18:21:49)
Empirical absorption correction using spherical harmonics,
 implemented in SCALE3 ABSPACK scaling algorithm.
;
_exptl_crystal_colour 'light yellow'
_exptl_crystal_density_diffrn 2.528
_exptl_crystal_density_method 'not measured'
_exptl_crystal_description block
_exptl_crystal_F_000 784
_exptl_crystal_size_max 0.04
_exptl_crystal_size_mid 0.02
_exptl_crystal_size_min 0.01
_refine_diff_density_max 0.786
_refine_diff_density_min -1.079
_refine_diff_density_rms 0.146
_refine_ls_extinction_coef 0.00058(5)
_refine_ls_extinction_expression Fc^*^=kFc[1+0.001xFc^2^\l^3^/sin(2\q)]^-1/4^
_refine_ls_extinction_method SHELXL
_refine_ls_goodness_of_fit_ref 1.064
_refine_ls_hydrogen_treatment mixed
_refine_ls_matrix_type full
_refine_ls_number_parameters 56
_refine_ls_number_reflns 1128
_refine_ls_number_restraints 0
_refine_ls_restrained_S_all 1.064
_refine_ls_R_factor_all 0.0230
_refine_ls_R_factor_gt 0.0218
_refine_ls_shift/su_max 0.001
_refine_ls_shift/su_mean 0.000
_refine_ls_structure_factor_coef Fsqd
_refine_ls_weighting_details 'calc w=1/[\s^2^(Fo^2^)+(0.0379P)^2^+0.0000P] where P=(Fo^2^+2Fc^2^)/3'
_refine_ls_weighting_scheme calc
_refine_ls_wR_factor_gt 0.0581
_refine_ls_wR_factor_ref 0.0590
_reflns_number_gt 1068
_reflns_number_total 1128
_reflns_threshold_expression >2sigma(I)
_cod_data_source_file c3dt53302f.txt
_cod_data_source_block 1
_cod_original_sg_symbol_H-M 'P ccn'
_cod_database_code 7028677

loop_
_symmetry_equiv_pos_as_xyz
'x, y, z'
'-x+1/2, -y+1/2, z'
'x+1/2, -y, -z+1/2'
'-x, y+1/2, -z+1/2'
'-x, -y, -z'
'x-1/2, y-1/2, -z'
'-x-1/2, y, z-1/2'
'x, -y-1/2, z-1/2'

loop_
_atom_site_label
_atom_site_type_symbol
_atom_site_fract_x
_atom_site_fract_y
_atom_site_fract_z
_atom_site_U_iso_or_equiv
_atom_site_adp_type
_atom_site_occupancy
_atom_site_symmetry_multiplicity
_atom_site_calc_flag
_atom_site_refinement_flags
I1 I 0.578081(12) 0.06768(4) 0.146253(14) 0.01075(12) Uani 1 1 d .
S1 S 0.71988(5) 0.57691(14) 0.01254(6) 0.00800(18) Uani 1 1 d .
C1 C 0.64034(18) 0.6311(6) -0.0764(2) 0.0091(6) Uani 1 1 d .
N11 N 0.64232(17) 0.8258(5) -0.13986(19) 0.0105(5) Uani 1 1 d .
H11B H 0.6043 0.8425 -0.1840 0.013 Uiso 1 1 calc R
H11A H 0.6816 0.9374 -0.1376 0.013 Uiso 1 1 calc R
N12 N 0.58288(16) 0.4539(5) -0.0750(2) 0.0117(6) Uani 1 1 d .
H12A H 0.5435 0.4617 -0.1176 0.014 Uiso 1 1 calc R
H12B H 0.5844 0.3294 -0.0316 0.014 Uiso 1 1 calc R
O1W O 0.7500 1.2500 -0.2110(2) 0.0134(6) Uani 1 2 d S
H1W H 0.790(2) 1.192(9) -0.252(3) 0.021(11) Uiso 1 1 d .

loop_
_atom_site_aniso_label
_atom_site_aniso_U_11
_atom_site_aniso_U_22
_atom_site_aniso_U_33
_atom_site_aniso_U_23
_atom_site_aniso_U_13
_atom_site_aniso_U_12
I1 0.00826(16) 0.01674(17) 0.00726(16) 0.00251(7) -0.00003(6) 0.00118(6)
S1 0.0078(3) 0.0086(4) 0.0077(3) 0.0017(2) -0.0011(3) -0.0003(2)
C1 0.0079(13) 0.0131(14) 0.0063(13) -0.0021(12) 0.0027(12) 0.0045(12)
N11 0.0096(12) 0.0130(14) 0.0090(12) 0.0016(10) -0.0028(10) -0.0016(11)
N12 0.0093(13) 0.0134(15) 0.0123(15) 0.0004(11) -0.0014(10) -0.0017(9)
O1W 0.0103(15) 0.0189(16) 0.0109(14) 0.000 0.000 0.0030(13)

loop_
_atom_type_symbol
_atom_type_description
_atom_type_scat_dispersion_real
_atom_type_scat_dispersion_imag
_atom_type_scat_source
C C 0.0181 0.0091 'International Tables Vol C Tables 4.2.6.8 and 6.1.1.4'
H H 0.0000 0.0000 'International Tables Vol C Tables 4.2.6.8 and 6.1.1.4'
N N 0.0311 0.0180 'International Tables Vol C Tables 4.2.6.8 and 6.1.1.4'
S S 0.3331 0.5567 'International Tables Vol C Tables 4.2.6.8 and 6.1.1.4'
I I -0.3257 6.8362 'International Tables Vol C Tables 4.2.6.8 and 6.1.1.4'
O O 0.0492 0.0322 'International Tables Vol C Tables 4.2.6.8 and 6.1.1.4'

loop_
_geom_angle_atom_site_label_1
_geom_angle_atom_site_label_2
_geom_angle_atom_site_label_3
_geom_angle
_geom_angle_site_symmetry_3
C1 S1 S1 102.75(12) 2_665
N11 C1 N12 123.7(3) .
N11 C1 S1 122.0(2) .
N12 C1 S1 114.2(3) .
C1 N11 H11B 120.0 .
C1 N11 H11A 120.0 .
H11B N11 H11A 120.0 .
C1 N12 H12A 120.0 .
C1 N12 H12B 120.0 .
H12A N12 H12B 120.0 .

loop_
_geom_bond_atom_site_label_1
_geom_bond_atom_site_label_2
_geom_bond_distance
_geom_bond_site_symmetry_2
S1 C1 1.783(3) .
S1 S1 2.0244(14) 2_665
C1 N11 1.305(4) .
C1 N12 1.306(4) .
N11 H11B 0.8600 .
N11 H11A 0.8600 .
N12 H12A 0.8600 .
N12 H12B 0.8600 .
O1W H1W 0.90(4) .

loop_
_geom_hbond_atom_site_label_D
_geom_hbond_atom_site_label_H
_geom_hbond_atom_site_label_A
_geom_hbond_distance_DH
_geom_hbond_distance_HA
_geom_hbond_distance_DA
_geom_hbond_angle_DHA
_geom_hbond_site_symmetry_A
N11 H11B I1 0.86 3.06 3.652(3) 127.5 5_665
N11 H11B I1 0.86 3.06 3.652(3) 127.5 5_665
N11 H11A O1W 0.86 2.18 2.950(3) 148.5 .
N11 H11A S1 0.86 2.57 3.076(3) 118.6 2_665
N12 H12A I1 0.86 3.14 3.717(3) 126.2 5_665
N12 H12A I1 0.86 3.14 3.717(3) 126.2 5_665
N12 H12B I1 0.86 2.72 3.548(3) 161.3 .
O1W H1W I1 0.90(4) 2.63(4) 3.5231(17) 171(4) 7_765

loop_
_geom_torsion_atom_site_label_1
_geom_torsion_atom_site_label_2
_geom_torsion_atom_site_label_3
_geom_torsion_atom_site_label_4
_geom_torsion
_geom_torsion_site_symmetry_1
S1 S1 C1 N11 16.1(3) 2_665
S1 S1 C1 N12 -166.8(2) 2_665
